data_2225148
loop_
_publ_author_name
'Fadgen, Casey J.'
'Groy, Thomas L.'
'Rose, Seth D.'

_publ_section_title
;
 Methyl (<i>Z</i>)-2-chloro-3-(2-methoxycarbonylphenyl)prop-2-enoate
;
_journal_coeditor_code YA2113
_journal_issue 2
_journal_name_full 'Acta Crystallographica Section E'
_journal_page_first o376
_journal_paper_doi 10.1107/S160053681000084X
_journal_volume 66
_journal_year 2010
_chemical_formula_iupac 'C12 H11 Cl O4'
_chemical_formula_moiety 'C12 H11 Cl O4'
_chemical_formula_sum 'C12 H11 Cl O4'
_chemical_formula_weight 254.66
_chemical_name_systematic
;
Methyl (<i>Z</i>)-2-chloro-3-(2-methoxycarbonylphenyl)prop-2-enoate
;
_space_group_IT_number 14
_symmetry_cell_setting monoclinic
_symmetry_space_group_name_Hall '-P 2ybc'
_symmetry_space_group_name_H-M 'P 1 21/c 1'
_atom_sites_solution_hydrogens geom
_atom_sites_solution_primary direct
_atom_sites_solution_secondary difmap
_audit_creation_method '<i>APEX2</i> (Bruker, 2008)'
_cell_angle_alpha 90
_cell_angle_beta 110.395(10)
_cell_angle_gamma 90
_cell_formula_units_Z 4
_cell_length_a 10.722(5)
_cell_length_b 15.331(7)
_cell_length_c 7.676(4)
_cell_measurement_reflns_used 536
_cell_measurement_temperature 299(2)
_cell_measurement_theta_max 21.4
_cell_measurement_theta_min 2.4
_cell_volume 1182.7(10)
_computing_cell_refinement '<i>SAINT</i> (Bruker, 2008)'
_computing_data_collection 'APEX2 (Bruker, 2008)'
_computing_data_reduction '<i>SAINT</i> (Bruker, 2008)'
_computing_molecular_graphics '<i>XSHELL</i> (Bruker, 2004)'
_computing_publication_material '<i>APEX2</i> (Bruker, 2008)'
_computing_structure_refinement '<i>SHELXL97</i> (Sheldrick, 2008)'
_computing_structure_solution '<i>SHELXS97</i> (Sheldrick, 2008)'
_diffrn_ambient_temperature 299(2)
_diffrn_detector_area_resol_mean 8.3330
_diffrn_measured_fraction_theta_full 0.996
_diffrn_measured_fraction_theta_max 0.996
_diffrn_measurement_device_type 'Bruker SMART APEX CCD'
_diffrn_measurement_method '\w and \f scans'
_diffrn_radiation_monochromator graphite
_diffrn_radiation_source 'sealed tube'
_diffrn_radiation_type MoK\a
_diffrn_radiation_wavelength 0.71073
_diffrn_reflns_av_R_equivalents 0.036
_diffrn_reflns_av_sigmaI/netI 0.028
_diffrn_reflns_limit_h_max 12
_diffrn_reflns_limit_h_min -12
_diffrn_reflns_limit_k_max 18
_diffrn_reflns_limit_k_min -18
_diffrn_reflns_limit_l_max 9
_diffrn_reflns_limit_l_min -8
_diffrn_reflns_number 9313
_diffrn_reflns_theta_full 25.2
_diffrn_reflns_theta_max 25.2
_diffrn_reflns_theta_min 2.0
_diffrn_standards_number 0
_exptl_absorpt_coefficient_mu 0.32
_exptl_absorpt_correction_T_max 0.988
_exptl_absorpt_correction_T_min 0.882
_exptl_absorpt_correction_type multi-scan
_exptl_absorpt_process_details '(SADABS; Bruker, 2008)'
_exptl_crystal_colour colourless
_exptl_crystal_density_diffrn 1.430
_exptl_crystal_density_method 'not measured'
_exptl_crystal_description needle
_exptl_crystal_F_000 528
_exptl_crystal_size_max 0.40
_exptl_crystal_size_mid 0.10
_exptl_crystal_size_min 0.04
_refine_diff_density_max 0.21
_refine_diff_density_min -0.18
_refine_ls_extinction_method none
_refine_ls_goodness_of_fit_ref 1.01
_refine_ls_hydrogen_treatment constr
_refine_ls_matrix_type full
_refine_ls_number_parameters 156
_refine_ls_number_reflns 2110
_refine_ls_number_restraints 0
_refine_ls_restrained_S_all 1.01
_refine_ls_R_factor_all 0.060
_refine_ls_R_factor_gt 0.038
_refine_ls_shift/su_max_lt 0.001
_refine_ls_shift/su_mean 0.000
_refine_ls_structure_factor_coef Fsqd
_refine_ls_weighting_details 'calc w=1/[\s^2^(Fo^2^)+(0.0409P)^2^+0.4245P] where P=(Fo^2^+2Fc^2^)/3'
_refine_ls_weighting_scheme calc
_refine_ls_wR_factor_gt 0.086
_refine_ls_wR_factor_ref 0.096
_reflns_number_gt 1559
_reflns_number_total 2110
_reflns_threshold_expression I>2\s(I)
_cod_data_source_file ya2113.cif
_cod_data_source_block I
_cod_original_sg_symbol_H-M 'P 21/c'
_cod_database_code 2225148
_cod_database_fobs_code 2225148

loop_
_symmetry_equiv_pos_as_xyz
'x, y, z'
'-x, y+1/2, -z+1/2'
'-x, -y, -z'
'x, -y-1/2, z-1/2'

loop_
_atom_site_type_symbol
_atom_site_label
_atom_site_fract_x
_atom_site_fract_y
_atom_site_fract_z
_atom_site_U_iso_or_equiv
_atom_site_adp_type
_atom_site_calc_flag
_atom_site_refinement_flags
_atom_site_occupancy
_atom_site_disorder_assembly
_atom_site_disorder_group
Cl Cl1 -0.00350(6) 0.17184(4) 0.01458(9) 0.0599(2) Uani d . 1 . .
O O1 -0.01434(17) 0.36083(12) 0.0476(2) 0.0699(5) Uani d . 1 . .
O O2 0.18915(14) 0.37829(10) 0.2585(2) 0.0550(4) Uani d . 1 . .
O O3 0.46537(17) 0.23575(11) 0.1480(2) 0.0734(5) Uani d . 1 . .
O O4 0.61609(16) 0.13201(11) 0.2032(2) 0.0697(5) Uani d . 1 . .
C C1 0.2933(2) 0.11550(13) 0.2545(2) 0.0420(5) Uani d . 1 . .
C C2 0.4135(2) 0.09334(12) 0.2308(2) 0.0418(5) Uani d . 1 . .
C C3 0.4545(2) 0.00641(13) 0.2476(2) 0.0493(5) Uani d . 1 . .
H H3 0.5336 -0.0081 0.2304 0.059 Uiso calc R 1 . .
C C4 0.3807(2) -0.05806(14) 0.2890(2) 0.0567(5) Uani d . 1 . .
H H4 0.4092 -0.1157 0.2984 0.068 Uiso calc R 1 . .
C C5 0.2641(2) -0.03686(16) 0.3165(2) 0.0569(5) Uani d . 1 . .
H H5 0.2143 -0.0801 0.347 0.068 Uiso calc R 1 . .
C C6 0.2214(2) 0.04850(16) 0.2986(2) 0.0516(5) Uani d . 1 . .
H H6 0.1421 0.0619 0.3166 0.062 Uiso calc R 1 . .
C C7 0.2465(2) 0.20628(13) 0.2425(2) 0.0442(5) Uani d . 1 . .
H H7 0.3094 0.2473 0.3075 0.053 Uiso calc R 1 . .
C C8 0.1264(2) 0.23667(13) 0.1511(2) 0.0435(5) Uani d . 1 . .
C C9 0.0900(2) 0.33090(16) 0.1439(2) 0.0474(5) Uani d . 1 . .
C C10 0.1623(2) 0.46999(14) 0.2694(4) 0.0634(7) Uani d . 1 . .
H H10A 0.1366 0.4954 0.1476 0.095 Uiso calc R 1 . .
H H10B 0.2409 0.4985 0.3501 0.095 Uiso calc R 1 . .
H H10C 0.0915 0.4771 0.3177 0.095 Uiso calc R 1 . .
C C11 0.4975(2) 0.16172(14) 0.1891(2) 0.0445(5) Uani d . 1 . .
C C12 0.7057(2) 0.19250(18) 0.1647(5) 0.0712(8) Uani d . 1 . .
H H12A 0.6621 0.2196 0.0463 0.107 Uiso calc R 1 . .
H H12B 0.7832 0.1619 0.1624 0.107 Uiso calc R 1 . .
H H12C 0.7317 0.2364 0.2598 0.107 Uiso calc R 1 . .

loop_
_atom_site_aniso_label
_atom_site_aniso_U_11
_atom_site_aniso_U_22
_atom_site_aniso_U_33
_atom_site_aniso_U_12
_atom_site_aniso_U_13
_atom_site_aniso_U_23
Cl1 0.0400(2) 0.0651(4) 0.0684(4) -0.0037(2) 0.0109(2) -0.0123(2)
O1 0.0565(11) 0.0651(11) 0.0728(13) 0.0194(9) 0.0032(9) 0.0021(9)
O2 0.0482(9) 0.0406(9) 0.0716(11) 0.0052(7) 0.0150(8) -0.0016(8)
O3 0.0528(10) 0.0453(10) 0.1248(17) 0.0069(8) 0.0344(11) 0.0199(11)
O4 0.0495(10) 0.0495(10) 0.1210(16) 0.0077(8) 0.0437(10) 0.0151(10)
C1 0.0402(11) 0.0401(11) 0.0417(11) -0.0016(9) 0.0092(10) -0.0038(10)
C2 0.0391(11) 0.0373(11) 0.0446(13) -0.0002(9) 0.0091(10) -0.0013(10)
C3 0.0444(13) 0.0423(13) 0.0576(14) 0.0029(10) 0.0131(11) -0.0022(11)
C4 0.0616(16) 0.0360(11) 0.0651(16) -0.0001(11) 0.0127(13) 0.0004(11)
C5 0.0609(16) 0.0467(14) 0.0594(16) -0.0116(11) 0.0164(13) 0.0031(11)
C6 0.0464(14) 0.0527(15) 0.0553(15) -0.0034(11) 0.0171(11) -0.0007(11)
C7 0.0388(11) 0.0438(11) 0.0485(13) -0.0016(10) 0.0133(10) -0.0033(10)
C8 0.0389(11) 0.0459(13) 0.0473(13) 0.0001(10) 0.0169(10) -0.0049(10)
C9 0.0429(13) 0.0556(14) 0.0467(13) 0.0066(11) 0.0196(11) 0.0030(11)
C10 0.0690(17) 0.0411(13) 0.079(2) 0.0054(11) 0.0241(15) 0.0009(13)
C11 0.0379(11) 0.0425(14) 0.0500(13) 0.0022(10) 0.0112(10) -0.0008(10)
C12 0.0517(16) 0.0614(17) 0.112(2) -0.0011(13) 0.0425(16) 0.0077(16)

loop_
_atom_type_symbol
_atom_type_description
_atom_type_scat_dispersion_real
_atom_type_scat_dispersion_imag
_atom_type_scat_source
C C 0.0033 0.0016 'International Tables Vol C Tables 4.2.6.8 and 6.1.1.4'
H H 0.0000 0.0000 'International Tables Vol C Tables 4.2.6.8 and 6.1.1.4'
O O 0.0106 0.0060 'International Tables Vol C Tables 4.2.6.8 and 6.1.1.4'
Cl Cl 0.1484 0.1585 'International Tables Vol C Tables 4.2.6.8 and 6.1.1.4'

loop_
_geom_angle_atom_site_label_1
_geom_angle_atom_site_label_2
_geom_angle_atom_site_label_3
_geom_angle_site_symmetry_1
_geom_angle_site_symmetry_3
_geom_angle
_geom_angle_publ_flag
C9 O2 C10 . . 116.07(18) ?
C11 O4 C12 . . 117.0(2) ?
C6 C1 C2 . . 117.6(2) ?
C6 C1 C7 . . 120.4(2) ?
C2 C1 C7 . . 122.0(2) ?
C3 C2 C1 . . 119.5(2) ?
C3 C2 C11 . . 119.9(2) ?
C1 C2 C11 . . 120.6(2) ?
C4 C3 C2 . . 121.5(2) ?
C4 C3 H3 . . 119.3 ?
C2 C3 H3 . . 119.3 ?
C3 C4 C5 . . 119.6(2) ?
C3 C4 H4 . . 120.2 ?
C5 C4 H4 . . 120.2 ?
C6 C5 C4 . . 119.8(2) ?
C6 C5 H5 . . 120.1 ?
C4 C5 H5 . . 120.1 ?
C5 C6 C1 . . 122.1(2) ?
C5 C6 H6 . . 119.0 ?
C1 C6 H6 . . 119.0 ?
C8 C7 C1 . . 128.1(2) ?
C8 C7 H7 . . 116.0 ?
C1 C7 H7 . . 116.0 ?
C7 C8 C9 . . 123.8(2) ?
C7 C8 Cl1 . . 123.29(18) ?
C9 C8 Cl1 . . 112.84(16) ?
O1 C9 O2 . . 123.9(2) ?
O1 C9 C8 . . 124.7(2) ?
O2 C9 C8 . . 111.4(2) ?
O2 C10 H10A . . 109.5 ?
O2 C10 H10B . . 109.5 ?
H10A C10 H10B . . 109.5 ?
O2 C10 H10C . . 109.5 ?
H10A C10 H10C . . 109.5 ?
H10B C10 H10C . . 109.5 ?
O3 C11 O4 . . 122.0(2) ?
O3 C11 C2 . . 125.8(2) ?
O4 C11 C2 . . 112.2(2) ?
O4 C12 H12A . . 109.5 ?
O4 C12 H12B . . 109.5 ?
H12A C12 H12B . . 109.5 ?
O4 C12 H12C . . 109.5 ?
H12A C12 H12C . . 109.5 ?
H12B C12 H12C . . 109.5 ?

loop_
_geom_bond_atom_site_label_1
_geom_bond_atom_site_label_2
_geom_bond_site_symmetry_2
_geom_bond_distance
_geom_bond_publ_flag
Cl1 C8 . 1.734(2) ?
O1 C9 . 1.197(3) ?
O2 C9 . 1.334(3) ?
O2 C10 . 1.443(3) ?
O3 C11 . 1.196(3) ?
O4 C11 . 1.319(3) ?
O4 C12 . 1.439(3) ?
C1 C6 . 1.396(3) ?
C1 C2 . 1.405(3) ?
C1 C7 . 1.472(3) ?
C2 C3 . 1.395(3) ?
C2 C11 . 1.487(3) ?
C3 C4 . 1.371(3) ?
C3 H3 . 0.93 ?
C4 C5 . 1.378(3) ?
C4 H4 . 0.93 ?
C5 C6 . 1.377(3) ?
C5 H5 . 0.93 ?
C6 H6 . 0.93 ?
C7 C8 . 1.318(3) ?
C7 H7 . 0.93 ?
C8 C9 . 1.492(3) ?
C10 H10A . 0.96 ?
C10 H10B . 0.96 ?
C10 H10C . 0.96 ?
C12 H12A . 0.96 ?
C12 H12B . 0.96 ?
C12 H12C . 0.96 ?

loop_
_geom_torsion_atom_site_label_1
_geom_torsion_atom_site_label_2
_geom_torsion_atom_site_label_3
_geom_torsion_atom_site_label_4
_geom_torsion
C2 C1 C7 C8 133.5(3)
C6 C1 C7 C8 -49.4(3)
O3 C11 C2 C1 -10.7(4)

loop_
_cod_related_entry_id
_cod_related_entry_database
_cod_related_entry_code
1 ChemSpider 24744271
